data_2217906
loop_
_publ_author_name
'Ji, Ning-Ning'
'Shi, Zhi-Qiang'

_publ_section_title 2-(1<i>H</i>-1,2,3-Benzotriazol-1-yl)-<i>N</i>'-cyclopentylideneacetohydrazide
_journal_coeditor_code FB2083
_journal_issue 4
_journal_name_full 'Acta Crystallographica Section E'
_journal_page_first o655
_journal_paper_doi 10.1107/S1600536808005631
_journal_volume 64
_journal_year 2008
_chemical_formula_iupac 'C13 H15 N5 O'
_chemical_formula_moiety 'C13 H15 N5 O'
_chemical_formula_sum 'C13 H15 N5 O'
_chemical_formula_weight 257.30
_chemical_melting_point .49E-305
_chemical_name_systematic 2-(1<i>H</i>-1,2,3-Benzotriazol-1-yl)-<i>N</i>'-cyclopentylideneacetohydrazide
_space_group_IT_number 14
_symmetry_cell_setting monoclinic
_symmetry_space_group_name_Hall '-P 2ybc'
_symmetry_space_group_name_H-M 'P 1 21/c 1'
_atom_sites_solution_hydrogens geom
_atom_sites_solution_primary direct
_atom_sites_solution_secondary difmap
_audit_creation_method SHELXL-97
_cell_angle_alpha 90.00
_cell_angle_beta 93.174(5)
_cell_angle_gamma 90.00
_cell_formula_units_Z 4
_cell_length_a 11.926(3)
_cell_length_b 9.126(2)
_cell_length_c 12.095(3)
_cell_measurement_reflns_used 526
_cell_measurement_temperature 295(2)
_cell_measurement_theta_max 19.090
_cell_measurement_theta_min 2.798
_cell_volume 1314.4(5)
_computing_cell_refinement 'SMART (Siemens, 1996)'
_computing_data_collection 'SMART (Siemens, 1996)'
_computing_data_reduction 'SAINT (Siemens, 1996)'
_computing_molecular_graphics 'SHELXTL (Sheldrick, 2008)'
_computing_publication_material 'SHELXTL (Sheldrick, 2008)'
_computing_structure_refinement 'SHELXL97 (Sheldrick, 2008)'
_computing_structure_solution 'SHELXS97 (Sheldrick, 2008)'
_diffrn_ambient_temperature 295(2)
_diffrn_measured_fraction_theta_full 1.000
_diffrn_measured_fraction_theta_max 1.000
_diffrn_measurement_device_type 'Bruker SMART CCD area-detector'
_diffrn_measurement_method '\f and \w'
_diffrn_radiation_monochromator graphite
_diffrn_radiation_source 'fine-focus sealed tube'
_diffrn_radiation_type MoK\a
_diffrn_radiation_wavelength 0.71073
_diffrn_reflns_av_R_equivalents 0.0652
_diffrn_reflns_av_sigmaI/netI 0.0720
_diffrn_reflns_limit_h_max 14
_diffrn_reflns_limit_h_min -14
_diffrn_reflns_limit_k_max 10
_diffrn_reflns_limit_k_min -10
_diffrn_reflns_limit_l_max 14
_diffrn_reflns_limit_l_min -8
_diffrn_reflns_number 6723
_diffrn_reflns_theta_full 25.05
_diffrn_reflns_theta_max 25.05
_diffrn_reflns_theta_min 1.71
_diffrn_standards_number 0
_exptl_absorpt_coefficient_mu 0.088
_exptl_absorpt_correction_T_max 0.9904
_exptl_absorpt_correction_T_min 0.9724
_exptl_absorpt_correction_type multi-scan
_exptl_absorpt_process_details '(SADABS; Sheldrick, 1996)'
_exptl_crystal_colour colorless
_exptl_crystal_density_diffrn 1.300
_exptl_crystal_density_method 'not measured'
_exptl_crystal_description block
_exptl_crystal_F_000 544
_exptl_crystal_size_max 0.32
_exptl_crystal_size_mid 0.24
_exptl_crystal_size_min 0.11
_refine_diff_density_max 0.170
_refine_diff_density_min -0.256
_refine_ls_extinction_method none
_refine_ls_goodness_of_fit_ref 1.012
_refine_ls_hydrogen_treatment constr
_refine_ls_matrix_type full
_refine_ls_number_constraints 74
_refine_ls_number_parameters 173
_refine_ls_number_reflns 2323
_refine_ls_number_restraints 7
_refine_ls_restrained_S_all 1.020
_refine_ls_R_factor_all 0.1353
_refine_ls_R_factor_gt 0.0595
_refine_ls_shift/su_max 0.000
_refine_ls_shift/su_mean 0.000
_refine_ls_structure_factor_coef Fsqd
_refine_ls_weighting_details 'calc w=1/[\s^2^(Fo^2^)+(0.071P)^2^] where P=(Fo^2^+2Fc^2^)/3'
_refine_ls_weighting_scheme calc
_refine_ls_wR_factor_gt 0.1370
_refine_ls_wR_factor_ref 0.1696
_reflns_number_gt 1114
_reflns_number_total 2323
_reflns_threshold_expression I>2\s(I)
_cod_data_source_file fb2083.cif
_cod_data_source_block I
_cod_original_sg_symbol_H-M 'P 21/c'
_cod_database_code 2217906
_cod_database_fobs_code 2217906

loop_
_symmetry_equiv_pos_as_xyz
'x, y, z'
'-x, y+1/2, -z+1/2'
'-x, -y, -z'
'x, -y-1/2, z-1/2'

loop_
_atom_site_type_symbol
_atom_site_label
_atom_site_fract_x
_atom_site_fract_y
_atom_site_fract_z
_atom_site_U_iso_or_equiv
_atom_site_adp_type
_atom_site_calc_flag
_atom_site_refinement_flags
_atom_site_occupancy
_atom_site_disorder_assembly
_atom_site_disorder_group
O O1 0.45566(18) -0.0903(2) 0.2935(2) 0.0720(8) Uani d . 1 . .
N N1 0.2040(3) 0.0346(3) 0.4948(3) 0.0758(10) Uani d . 1 . .
N N2 0.3131(3) 0.0413(3) 0.4947(2) 0.0687(9) Uani d . 1 . .
N N3 0.3419(2) 0.1243(3) 0.4072(2) 0.0525(7) Uani d . 1 . .
N N4 0.55577(19) 0.0916(3) 0.2198(2) 0.0533(8) Uani d . 1 . .
H H4 0.5828 0.1785 0.2287 0.064 Uiso d R 1 . .
N N5 0.5824(2) 0.0084(3) 0.1280(2) 0.0589(8) Uani d . 1 . .
C C1 0.2485(3) 0.1717(3) 0.3495(3) 0.0502(9) Uani d . 1 . .
C C2 0.1608(3) 0.1146(4) 0.4060(3) 0.0603(10) Uani d . 1 . .
C C3 0.0492(3) 0.1441(5) 0.3729(4) 0.0807(12) Uani d . 1 . .
H H3 -0.0103 0.1054 0.4099 0.097 Uiso calc R 1 . .
C C4 0.0325(3) 0.2335(5) 0.2823(4) 0.0862(13) Uani d . 1 . .
H H4A -0.0407 0.2569 0.2579 0.103 Uiso calc R 1 . .
C C5 0.1217(3) 0.2910(4) 0.2253(3) 0.0779(12) Uani d . 1 . .
H H5 0.1061 0.3511 0.1643 0.094 Uiso calc R 1 . .
C C6 0.2317(3) 0.2607(4) 0.2572(3) 0.0613(10) Uani d . 1 . .
H H6 0.2912 0.2978 0.2192 0.074 Uiso calc R 1 . .
C C7 0.4582(2) 0.1429(3) 0.3833(3) 0.0534(9) Uani d . 1 . .
H H7A 0.5055 0.1261 0.4499 0.064 Uiso calc R 1 . .
H H7B 0.4706 0.2425 0.3587 0.064 Uiso calc R 1 . .
C C8 0.4891(2) 0.0361(3) 0.2940(3) 0.0493(8) Uani d . 1 . .
C C9 0.6663(3) 0.0541(3) 0.0777(3) 0.0529(9) Uani d . 1 C .
C C10 0.7449(3) 0.1752(4) 0.1090(3) 0.0871(13) Uani d D 1 . .
H H10A 0.7701 0.1683 0.1865 0.104 Uiso calc R 1 A 1
H H10B 0.7094 0.2697 0.0959 0.104 Uiso calc R 1 A 1
C C13 0.7025(3) -0.0176(4) -0.0264(3) 0.0703(11) Uani d D 1 . .
H H13A 0.7280 -0.1170 -0.0116 0.084 Uiso calc R 1 B 1
H H13B 0.6409 -0.0203 -0.0823 0.084 Uiso calc R 1 B 1
C C11 0.8426(3) 0.1542(4) 0.0347(3) 0.116(2) Uani d PRD 0.628(9) C 1
H H11A 0.8725 0.2479 0.0126 0.139 Uiso d PR 0.628(9) C 1
H H11B 0.9022 0.0982 0.0725 0.139 Uiso d PR 0.628(9) C 1
C C12 0.7939(3) 0.0729(4) -0.0628(3) 0.122(4) Uani d PRD 0.628(9) C 1
H H12A 0.7659 0.1412 -0.1193 0.147 Uiso calc PR 0.628(9) C 1
H H12B 0.8508 0.0119 -0.0939 0.147 Uiso calc PR 0.628(9) C 1
C C11' 0.8241(12) 0.1710(16) 0.0129(13) 0.116(2) Uani d PD 0.372(9) C 2
H H11C 0.7958 0.2337 -0.0471 0.139 Uiso calc PR 0.372(9) C 2
H H11D 0.8985 0.2044 0.0376 0.139 Uiso calc PR 0.372(9) C 2
C C12' 0.8279(9) 0.0159(18) -0.0244(18) 0.122(4) Uani d PD 0.372(9) C 2
H H12C 0.8707 -0.0454 0.0280 0.147 Uiso calc PR 0.372(9) C 2
H H12D 0.8576 0.0068 -0.0971 0.147 Uiso calc PR 0.372(9) C 2

loop_
_atom_site_aniso_label
_atom_site_aniso_U_11
_atom_site_aniso_U_22
_atom_site_aniso_U_33
_atom_site_aniso_U_12
_atom_site_aniso_U_13
_atom_site_aniso_U_23
O1 0.0847(17) 0.0349(13) 0.100(2) -0.0061(12) 0.0413(15) -0.0016(12)
N1 0.081(2) 0.061(2) 0.090(3) 0.0051(17) 0.037(2) 0.0106(19)
N2 0.080(2) 0.0599(19) 0.068(2) 0.0112(16) 0.0267(17) 0.0135(16)
N3 0.0573(17) 0.0441(16) 0.0577(18) 0.0037(14) 0.0164(15) 0.0029(14)
N4 0.0522(16) 0.0376(15) 0.072(2) -0.0079(12) 0.0153(15) -0.0014(14)
N5 0.0638(19) 0.0484(17) 0.0662(19) -0.0058(14) 0.0187(16) -0.0038(15)
C1 0.050(2) 0.048(2) 0.054(2) 0.0047(16) 0.0128(18) -0.0080(19)
C2 0.059(2) 0.053(2) 0.071(3) 0.0009(19) 0.023(2) -0.009(2)
C3 0.061(3) 0.089(3) 0.095(3) -0.009(2) 0.029(2) -0.020(3)
C4 0.050(2) 0.123(4) 0.086(3) 0.003(2) 0.006(2) -0.021(3)
C5 0.071(3) 0.096(3) 0.066(3) 0.014(2) 0.005(2) 0.003(2)
C6 0.060(2) 0.068(2) 0.056(2) 0.0048(19) 0.0079(19) -0.002(2)
C7 0.053(2) 0.0397(18) 0.069(2) 0.0004(16) 0.0123(17) 0.0030(18)
C8 0.0459(19) 0.0354(18) 0.068(2) 0.0037(15) 0.0118(17) 0.0063(17)
C9 0.051(2) 0.048(2) 0.061(2) 0.0030(16) 0.0114(18) 0.0065(18)
C10 0.075(3) 0.073(3) 0.117(4) -0.026(2) 0.042(3) -0.015(2)
C13 0.069(2) 0.073(3) 0.071(3) -0.001(2) 0.015(2) -0.004(2)
C11 0.090(4) 0.104(4) 0.159(6) -0.037(3) 0.068(4) -0.032(4)
C12 0.105(5) 0.148(9) 0.119(8) -0.039(5) 0.058(5) -0.038(7)
C11' 0.090(4) 0.104(4) 0.159(6) -0.037(3) 0.068(4) -0.032(4)
C12' 0.105(5) 0.148(9) 0.119(8) -0.039(5) 0.058(5) -0.038(7)

loop_
_atom_type_symbol
_atom_type_description
_atom_type_scat_dispersion_real
_atom_type_scat_dispersion_imag
_atom_type_scat_source
C C 0.0033 0.0016 'International Tables Vol C Tables 4.2.6.8 and 6.1.1.4'
H H 0.0000 0.0000 'International Tables Vol C Tables 4.2.6.8 and 6.1.1.4'
N N 0.0061 0.0033 'International Tables Vol C Tables 4.2.6.8 and 6.1.1.4'
O O 0.0106 0.0060 'International Tables Vol C Tables 4.2.6.8 and 6.1.1.4'

loop_
_geom_angle_atom_site_label_1
_geom_angle_atom_site_label_2
_geom_angle_atom_site_label_3
_geom_angle
N2 N1 C2 107.8(3)
N1 N2 N3 108.8(3)
C1 N3 N2 110.1(3)
C1 N3 C7 129.2(3)
N2 N3 C7 120.6(3)
C8 N4 N5 120.0(3)
C8 N4 H4 120.0
N5 N4 H4 120.0
C9 N5 N4 115.0(3)
N3 C1 C2 104.4(3)
N3 C1 C6 133.0(3)
C2 C1 C6 122.6(3)
N1 C2 C1 109.0(3)
N1 C2 C3 129.6(4)
C1 C2 C3 121.4(4)
C4 C3 C2 116.0(4)
C4 C3 H3 122.0
C2 C3 H3 122.0
C3 C4 C5 122.3(4)
C3 C4 H4A 118.9
C5 C4 H4A 118.9
C6 C5 C4 121.7(4)
C6 C5 H5 119.1
C4 C5 H5 119.1
C5 C6 C1 115.9(3)
C5 C6 H6 122.0
C1 C6 H6 122.0
N3 C7 C8 110.0(2)
N3 C7 H7A 109.7
C8 C7 H7A 109.7
N3 C7 H7B 109.7
C8 C7 H7B 109.7
H7A C7 H7B 108.2
O1 C8 N4 124.3(3)
O1 C8 C7 121.3(3)
N4 C8 C7 114.4(3)
N5 C9 C10 128.7(3)
N5 C9 C13 121.9(3)
C10 C9 C13 109.4(3)
C9 C10 C11 104.4(3)
C9 C10 C11' 101.2(6)
C9 C10 H10A 110.9
C11 C10 H10A 110.9
C11' C10 H10A 123.9
C9 C10 H10B 110.9
C11 C10 H10B 110.9
C11' C10 H10B 100.3
H10A C10 H10B 108.9
C12 C13 C9 105.08(18)
C9 C13 C12' 103.0(7)
C12 C13 H13A 110.7
C9 C13 H13A 110.7
C12' C13 H13A 83.5
C12 C13 H13B 110.7
C9 C13 H13B 110.7
C12' C13 H13B 136.0
H13A C13 H13B 108.8
C12 C11 C10 104.7(2)
C12 C11 H11A 110.8
C10 C11 H11A 111.0
C12 C11 H11B 110.8
C10 C11 H11B 110.7
H11A C11 H11B 108.9
C13 C12 C11 108.1
C13 C12 H12A 110.1
C11 C12 H12A 110.1
C13 C12 H12B 110.1
C11 C12 H12B 110.1
H12A C12 H12B 108.4
C12' C11' C10 106.4(10)
C12' C11' H11C 110.4
C10 C11' H11C 110.4
C12' C11' H11D 110.4
C10 C11' H11D 110.4
H11C C11' H11D 108.6
C11' C12' C13 98.6(10)
C11' C12' H12C 112.1
C11' C12' H12D 112.1
C13 C12' H12D 112.1

loop_
_geom_bond_atom_site_label_1
_geom_bond_atom_site_label_2
_geom_bond_distance
O1 C8 1.220(3)
N1 N2 1.302(4)
N1 C2 1.375(4)
N2 N3 1.361(3)
N3 C1 1.352(4)
N3 C7 1.443(3)
N4 C8 1.332(3)
N4 N5 1.397(3)
N4 H4 0.8604
N5 C9 1.270(4)
C1 C2 1.383(4)
C1 C6 1.387(4)
C2 C3 1.395(5)
C3 C4 1.372(5)
C3 H3 0.9300
C4 C5 1.401(5)
C4 H4A 0.9300
C5 C6 1.374(5)
C5 H5 0.9300
C6 H6 0.9300
C7 C8 1.516(4)
C7 H7A 0.9700
C7 H7B 0.9700
C9 C10 1.484(4)
C9 C13 1.503(4)
C10 C11 1.522(4)
C10 C11' 1.538(8)
C10 H10A 0.9700
C10 H10B 0.9700
C13 C12 1.4555
C13 C12' 1.526(9)
C13 H13A 0.9700
C13 H13B 0.9700
C11 C12 1.4841
C11 H11A 0.9700
C11 H11B 0.9700
C12 H12A 0.9700
C12 H12B 0.9700
C11' C12' 1.487(9)
C11' H11C 0.9700
C11' H11D 0.9700
C12' H12C 0.9700
C12' H12D 0.9700

loop_
_geom_hbond_atom_site_label_D
_geom_hbond_atom_site_label_H
_geom_hbond_atom_site_label_A
_geom_hbond_site_symmetry_A
_geom_hbond_distance_DH
_geom_hbond_distance_HA
_geom_hbond_distance_DA
_geom_hbond_angle_DHA
N4 H4 O1 2_655 0.86 2.17 2.910(3) 144
C7 H7B O1 2_655 0.97 2.58 3.435(4) 147
C7 H7B N5 2_655 0.97 2.51 3.372(4) 147
C13 H13A Cg1 2_645 0.97 2.79 3.729(4) 163
C12' H12C Cg2 2_645 0.97 2.99 3.820(19) 145
